data_7713200
loop_
_publ_author_name
'Morrison, Gregory'
'Masachchi, Lakshani W.'
'Tisdale, Hunter B.'
'Chang, Tieyan'
'Jones, Virginia G.'
'Zamorano, K. Pilar'
'Breton, Logan S.'
'Smith, Mark D.'
'Chen, Yu-Sheng'
'Zur Loye, Hans-Conrad'

_publ_section_title
;
 Polymorphism in A3MF6 (A = Rb, Cs; M = Al, Ga) Grown using Mixed Halide
 Fluxes
;
_journal_name_full 'Dalton Transactions'
_journal_paper_doi 10.1039/D3DT00352C
_journal_year 2023
_chemical_formula_moiety '0.02(Al48 Cs144 F288)'
_chemical_formula_sum 'Al Cs3 F6'
_chemical_formula_weight 539.71
_space_group_crystal_system orthorhombic
_space_group_IT_number 70
_space_group_name_Hall '-F 2uv 2vw'
_space_group_name_H-M_alt 'F d d d :2'
_atom_sites_solution_primary dual
_audit_creation_date 2021-12-17
_audit_creation_method
;
Olex2 1.2
(compiled May 18 2018 14:05:52 for OlexSys, GUI svn.r5506)
;
_audit_update_record
;
2022-07-28 deposited with the CCDC.	2023-05-19 downloaded from the CCDC.
;
_cell_angle_alpha 90
_cell_angle_beta 90
_cell_angle_gamma 90
_cell_formula_units_Z 48
_cell_length_a 13.0311(6)
_cell_length_b 18.4837(9)
_cell_length_c 39.0240(18)
_cell_measurement_reflns_used 9104
_cell_measurement_temperature 300(2)
_cell_measurement_theta_max 36.2725
_cell_measurement_theta_min 2.4385
_cell_volume 9399.4(8)
_computing_cell_refinement 'SAINT v8.34A (Bruker, 2013)'
_computing_data_collection 'Bruker APEX3 v2016.5-0 (Bruker, 2016)'
_computing_data_reduction 'SAINT v8.34A (Bruker, 2013)'
_computing_molecular_graphics 'Olex2 (Dolomanov et al., 2009)'
_computing_publication_material 'Olex2 (Dolomanov et al., 2009)'
_computing_structure_refinement 'ShelXL (Sheldrick, 2015)'
_computing_structure_solution 'ShelXT (Sheldrick, 2015)'
_diffrn_ambient_temperature 300.09
_diffrn_measured_fraction_theta_full 0.997
_diffrn_measured_fraction_theta_max 0.997
_diffrn_measurement_device_type 'Bruker D8 Quest'
_diffrn_measurement_method '\f and \w scans'
_diffrn_radiation_type MoK\a
_diffrn_radiation_wavelength 0.71073
_diffrn_reflns_av_R_equivalents 0.0422
_diffrn_reflns_av_unetI/netI 0.0130
_diffrn_reflns_Laue_measured_fraction_full 0.997
_diffrn_reflns_Laue_measured_fraction_max 0.997
_diffrn_reflns_limit_h_max 21
_diffrn_reflns_limit_h_min -21
_diffrn_reflns_limit_k_max 30
_diffrn_reflns_limit_k_min -30
_diffrn_reflns_limit_l_max 65
_diffrn_reflns_limit_l_min -64
_diffrn_reflns_number 222336
_diffrn_reflns_point_group_measured_fraction_full 0.997
_diffrn_reflns_point_group_measured_fraction_max 0.997
_diffrn_reflns_theta_full 25.242
_diffrn_reflns_theta_max 36.365
_diffrn_reflns_theta_min 2.438
_diffrn_source 'microfocus sealed X-ray tube'
_exptl_absorpt_coefficient_mu 14.032
_exptl_absorpt_correction_T_max 0.7471
_exptl_absorpt_correction_T_min 0.5405
_exptl_absorpt_correction_type multi-scan
_exptl_absorpt_process_details
;
SADABS-2016/2 (Bruker,2016) was used for absorption correction.
wR2(int) was 0.1204 before and 0.0612 after correction.
The Ratio of minimum to maximum transmission is 0.7235.
The \l/2 correction factor is Not present.
;
_exptl_crystal_colour colorless
_exptl_crystal_density_diffrn 4.577
_exptl_crystal_description polyhedron
_exptl_crystal_F_000 11136
_exptl_crystal_size_max 0.12
_exptl_crystal_size_mid 0.08
_exptl_crystal_size_min 0.08
_refine_diff_density_max 2.432
_refine_diff_density_min -2.110
_refine_diff_density_rms 0.231
_refine_ls_extinction_coef 0.0000219(15)
_refine_ls_extinction_expression Fc^*^=kFc[1+0.001xFc^2^\l^3^/sin(2\q)]^-1/4^
_refine_ls_extinction_method 'SHELXL-2018/3 (Sheldrick 2018)'
_refine_ls_goodness_of_fit_ref 1.122
_refine_ls_hydrogen_treatment undef
_refine_ls_matrix_type full
_refine_ls_number_parameters 162
_refine_ls_number_reflns 5719
_refine_ls_number_restraints 0
_refine_ls_restrained_S_all 1.122
_refine_ls_R_factor_all 0.0289
_refine_ls_R_factor_gt 0.0255
_refine_ls_shift/su_max 0.004
_refine_ls_shift/su_mean 0.000
_refine_ls_structure_factor_coef Fsqd
_refine_ls_weighting_details 'w=1/[\s^2^(Fo^2^)+(0.0150P)^2^+163.1195P] where P=(Fo^2^+2Fc^2^)/3'
_refine_ls_weighting_scheme calc
_refine_ls_wR_factor_gt 0.0542
_refine_ls_wR_factor_ref 0.0565
_reflns_Friedel_coverage 0.000
_reflns_number_gt 5155
_reflns_number_total 5719
_reflns_threshold_expression 'I > 2\s(I)'
_cod_data_source_file d3dt00352c2.cif
_cod_data_source_block Cs3AlF6_Fddd
_cod_original_sg_symbol_H-M 'F d d d'
_cod_database_code 7713200
_shelx_shelxl_version_number 2018/3
_shelx_space_group_comment
;
The symmetry employed for this shelxl refinement is uniquely defined
by the following loop, which should always be used as a source of
symmetry information in preference to the above space-group names.
They are only intended as comments.
;
_shelx_estimated_absorpt_t_max 0.400
_shelx_estimated_absorpt_t_min 0.284
_olex2_refinement_description
;
1. Uiso/Uaniso restraints and constraints
Uanis(Cs1A) = Uanis(Cs1B)
Uanis(Cs2A) = Uanis(Cs2B)
2. Others
 Sof(Cs1B)=1-FVAR(1)
 Sof(Cs1A)=FVAR(1)
 Sof(Cs2B)=1-FVAR(2)
 Sof(Cs2A)=FVAR(2)
 Fixed Sof: F9(0.5) F10A(0.5) F10B(0.5)
;
_olex2_submission_special_instructions 'No special instructions were received'

loop_
_space_group_symop_operation_xyz
'x, y, z'
'-x+3/4, -y+3/4, z'
'-x+3/4, y, -z+3/4'
'x, -y+3/4, -z+3/4'
'x, y+1/2, z+1/2'
'-x+3/4, -y+5/4, z+1/2'
'-x+3/4, y+1/2, -z+5/4'
'x, -y+5/4, -z+5/4'
'x+1/2, y, z+1/2'
'-x+5/4, -y+3/4, z+1/2'
'-x+5/4, y, -z+5/4'
'x+1/2, -y+3/4, -z+5/4'
'x+1/2, y+1/2, z'
'-x+5/4, -y+5/4, z'
'-x+5/4, y+1/2, -z+3/4'
'x+1/2, -y+5/4, -z+3/4'
'-x, -y, -z'
'x-3/4, y-3/4, -z'
'x-3/4, -y, z-3/4'
'-x, y-3/4, z-3/4'
'-x, -y+1/2, -z+1/2'
'x-3/4, y-1/4, -z+1/2'
'x-3/4, -y+1/2, z-1/4'
'-x, y-1/4, z-1/4'
'-x+1/2, -y, -z+1/2'
'x-1/4, y-3/4, -z+1/2'
'x-1/4, -y, z-1/4'
'-x+1/2, y-3/4, z-1/4'
'-x+1/2, -y+1/2, -z'
'x-1/4, y-1/4, -z'
'x-1/4, -y+1/2, z-3/4'
'-x+1/2, y-1/4, z-3/4'

loop_
_atom_site_label
_atom_site_type_symbol
_atom_site_fract_x
_atom_site_fract_y
_atom_site_fract_z
_atom_site_U_iso_or_equiv
_atom_site_adp_type
_atom_site_occupancy
_atom_site_site_symmetry_order
_atom_site_calc_flag
_atom_site_refinement_flags_posn
_atom_site_refinement_flags_adp
_atom_site_refinement_flags_occupancy
_atom_site_disorder_assembly
_atom_site_disorder_group
Cs1A Cs 0.37150(6) 0.51729(6) 0.46973(3) 0.02192(12) Uani 0.666(4) 1 d . . . . .
Cs1B Cs 0.37182(15) 0.50724(10) 0.46358(4) 0.02192(12) Uani 0.334(4) 1 d . . . . .
Cs2A Cs 0.33850(11) 0.76609(6) 0.62429(2) 0.02246(12) Uani 0.818(7) 1 d . . . . .
Cs2B Cs 0.3567(3) 0.75583(19) 0.62465(7) 0.02246(12) Uani 0.182(7) 1 d . . . . .
Cs3 Cs 0.37154(2) 0.75172(2) 0.45899(2) 0.02629(4) Uani 1 1 d . . . . .
Cs4 Cs 0.40535(2) 0.62602(2) 0.55298(2) 0.02543(4) Uani 1 1 d . . . . .
Cs5 Cs 0.125000 0.91610(2) 0.625000 0.02567(5) Uani 1 2 d S T P . .
Al1 Al 0.375000 0.375000 0.54201(2) 0.01134(15) Uani 1 2 d S T P . .
Al2 Al 0.125000 0.625000 0.625000 0.0128(2) Uani 1 4 d S T P . .
Al3 Al 0.375000 0.875000 0.53864(3) 0.01257(16) Uani 1 2 d S T P . .
Al4 Al 0.625000 0.625000 0.625000 0.0141(2) Uani 1 4 d S T P . .
F1 F 0.27737(16) 0.37475(13) 0.50890(5) 0.0313(4) Uani 1 1 d . . . . .
F2 F 0.47374(16) 0.37665(13) 0.57477(5) 0.0311(4) Uani 1 1 d . . . . .
F3 F 0.37357(18) 0.47297(10) 0.54253(6) 0.0316(4) Uani 1 1 d . . . . .
F4 F 0.22331(17) 0.62496(13) 0.59244(6) 0.0353(5) Uani 1 1 d . . . . .
F5 F 0.27616(15) 0.87497(11) 0.50581(5) 0.0267(3) Uani 1 1 d . . . . .
F6 F 0.125000 0.72426(15) 0.625000 0.0295(5) Uani 1 2 d S T P . .
F7 F 0.27579(15) 0.87639(12) 0.57201(5) 0.0287(4) Uani 1 1 d . . . . .
F8 F 0.37406(16) 0.77713(10) 0.53920(5) 0.0291(4) Uani 1 1 d . . . . .
F9 F 0.6215(8) 0.6705(5) 0.58538(18) 0.099(3) Uani 0.5 1 d . . . . .
F10A F 0.5325(9) 0.6891(5) 0.6387(5) 0.141(7) Uani 0.5 1 d . . . . .
F10B F 0.5256(8) 0.6844(6) 0.6147(4) 0.126(6) Uani 0.5 1 d . . . . .

loop_
_atom_site_aniso_label
_atom_site_aniso_U_11
_atom_site_aniso_U_22
_atom_site_aniso_U_33
_atom_site_aniso_U_23
_atom_site_aniso_U_13
_atom_site_aniso_U_12
Cs1A 0.02207(8) 0.0224(2) 0.0213(3) -0.00028(19) -0.00094(17) 0.00045(14)
Cs1B 0.02207(8) 0.0224(2) 0.0213(3) -0.00028(19) -0.00094(17) 0.00045(14)
Cs2A 0.0210(2) 0.02245(19) 0.02388(8) -0.00094(10) -0.00022(11) -0.00013(19)
Cs2B 0.0210(2) 0.02245(19) 0.02388(8) -0.00094(10) -0.00022(11) -0.00013(19)
Cs3 0.02606(8) 0.02865(8) 0.02417(8) -0.00230(6) -0.00099(6) -0.00054(6)
Cs4 0.02711(8) 0.02086(7) 0.02833(8) -0.00002(6) 0.00929(6) -0.00010(6)
Cs5 0.02045(10) 0.03517(13) 0.02138(10) 0.000 -0.00148(8) 0.000
Al1 0.0121(4) 0.0119(4) 0.0100(4) 0.000 0.000 -0.0009(3)
Al2 0.0088(5) 0.0176(6) 0.0120(5) 0.000 0.000 0.000
Al3 0.0129(4) 0.0128(4) 0.0120(4) 0.000 0.000 -0.0003(3)
Al4 0.0130(6) 0.0152(6) 0.0142(6) 0.000 0.000 0.000
F1 0.0262(9) 0.0419(11) 0.0258(8) 0.0031(8) -0.0122(7) -0.0035(8)
F2 0.0286(9) 0.0387(10) 0.0261(8) 0.0032(8) -0.0135(7) -0.0048(8)
F3 0.0456(12) 0.0152(7) 0.0339(10) 0.0001(7) -0.0001(9) -0.0011(7)
F4 0.0293(9) 0.0434(11) 0.0331(10) 0.0010(9) 0.0184(8) 0.0004(8)
F5 0.0236(8) 0.0331(9) 0.0234(8) -0.0019(7) -0.0074(6) 0.0017(7)
F6 0.0244(12) 0.0220(11) 0.0420(15) 0.000 -0.0003(11) 0.000
F7 0.0263(8) 0.0359(10) 0.0239(8) 0.0033(7) 0.0094(7) 0.0040(7)
F8 0.0352(10) 0.0146(7) 0.0374(10) 0.0016(7) -0.0003(8) 0.0005(6)
F9 0.128(7) 0.121(7) 0.049(4) 0.064(4) -0.021(5) -0.020(7)
F10A 0.113(9) 0.039(4) 0.272(17) 0.012(7) 0.138(11) 0.023(5)
F10B 0.085(7) 0.075(6) 0.217(14) -0.070(8) -0.104(9) 0.062(5)

loop_
_atom_type_symbol
_atom_type_description
_atom_type_scat_dispersion_real
_atom_type_scat_dispersion_imag
_atom_type_scat_source
Al Al 0.0645 0.0514 'International Tables Vol C Tables 4.2.6.8 and 6.1.1.4'
Cs Cs -0.3680 2.1192 'International Tables Vol C Tables 4.2.6.8 and 6.1.1.4'
F F 0.0171 0.0103 'International Tables Vol C Tables 4.2.6.8 and 6.1.1.4'

loop_
_geom_angle_atom_site_label_1
_geom_angle_atom_site_label_2
_geom_angle_atom_site_label_3
_geom_angle
_geom_angle_site_symmetry_1
_geom_angle_site_symmetry_3
_geom_angle_publ_flag
F1 Cs1A Al3 104.66(6) 18_666 29_566 ?
F1 Cs1A Al3 142.46(4) 2 29_566 ?
F1 Cs1A Al3 98.33(4) . 29_566 ?
F1 Cs1A F1 97.40(6) 18_666 2 ?
F1 Cs1A F1 131.57(5) 18_666 . ?
F1 Cs1A F1 45.39(7) . 2 ?
F1 Cs1A F2 161.50(7) . 17_666 ?
F1 Cs1A F2 48.05(5) 18_666 17_666 ?
F1 Cs1A F3 47.63(5) 18_666 17_666 ?
F1 Cs1A F3 73.43(5) 2 17_666 ?
F1 Cs1A F3 118.59(6) . 17_666 ?
F1 Cs1A F7 98.23(7) 18_666 29_566 ?
F1 Cs1A F8 132.35(7) 18_666 30_556 ?
F1 Cs1A F10A 105.73(16) 18_666 24_655 ?
F1 Cs1A F10A 87.16(16) 2 24_655 ?
F1 Cs1A F10A 102.19(17) . 24_655 ?
F2 Cs1A Al3 99.21(4) 17_666 29_566 ?
F2 Cs1A F1 118.03(6) 17_666 2 ?
F2 Cs1A F3 44.80(5) 17_666 17_666 ?
F2 Cs1A F10A 64.89(17) 17_666 24_655 ?
F3 Cs1A Al3 103.65(6) . 29_566 ?
F3 Cs1A Al3 142.80(4) 17_666 29_566 ?
F3 Cs1A F1 48.23(5) . . ?
F3 Cs1A F1 48.18(5) . 2 ?
F3 Cs1A F1 84.78(7) . 18_666 ?
F3 Cs1A F2 131.57(7) . 17_666 ?
F3 Cs1A F3 98.20(6) . 17_666 ?
F3 Cs1A F7 131.76(7) . 29_566 ?
F3 Cs1A F8 97.34(7) . 30_556 ?
F3 Cs1A F10A 64.19(14) 17_666 24_655 ?
F3 Cs1A F10A 135.31(16) . 24_655 ?
F5 Cs1A Al3 27.73(4) 29_566 29_566 ?
F5 Cs1A F1 98.54(6) 29_566 . ?
F5 Cs1A F1 130.55(6) 29_566 2 ?
F5 Cs1A F1 84.42(7) 29_566 18_666 ?
F5 Cs1A F2 99.71(7) 29_566 17_666 ?
F5 Cs1A F3 131.24(7) 29_566 17_666 ?
F5 Cs1A F3 83.19(7) 29_566 . ?
F5 Cs1A F7 49.68(5) 29_566 29_566 ?
F5 Cs1A F8 49.06(5) 29_566 30_556 ?
F5 Cs1A F10A 140.09(15) 29_566 24_655 ?
F7 Cs1A Al3 28.85(4) 29_566 29_566 ?
F7 Cs1A F1 164.25(7) 29_566 2 ?
F7 Cs1A F1 120.44(6) 29_566 . ?
F7 Cs1A F2 74.56(5) 29_566 17_666 ?
F7 Cs1A F3 119.24(5) 29_566 17_666 ?
F7 Cs1A F8 46.70(5) 29_566 30_556 ?
F7 Cs1A F10A 90.43(15) 29_566 24_655 ?
F8 Cs1A Al3 28.45(3) 30_556 29_566 ?
F8 Cs1A F1 119.28(5) 30_556 2 ?
F8 Cs1A F1 73.99(5) 30_556 . ?
F8 Cs1A F2 121.06(5) 30_556 17_666 ?
F8 Cs1A F3 164.32(6) 30_556 17_666 ?
F8 Cs1A F10A 105.43(14) 30_556 24_655 ?
F9 Cs1A Al3 105.6(2) 30_556 29_566 ?
F9 Cs1A F1 130.2(2) 30_556 18_666 ?
F9 Cs1A F1 81.1(2) 30_556 . ?
F9 Cs1A F1 81.2(2) 30_556 2 ?
F9 Cs1A F2 88.6(2) 30_556 17_666 ?
F9 Cs1A F3 124.2(2) 30_556 . ?
F9 Cs1A F3 85.7(2) 30_556 17_666 ?
F9 Cs1A F5 133.3(2) 30_556 29_566 ?
F9 Cs1A F7 90.1(2) 30_556 29_566 ?
F9 Cs1A F8 87.3(2) 30_556 30_556 ?
F9 Cs1A F10A 24.8(2) 30_556 24_655 ?
F10A Cs1A Al3 114.71(14) 24_655 29_566 ?
F1 Cs1B F1 45.72(7) . 2 ?
F1 Cs1B F1 125.02(6) 18_666 . ?
F1 Cs1B F1 94.06(7) 18_666 2 ?
F1 Cs1B F2 164.58(8) . 17_666 ?
F1 Cs1B F2 118.87(8) 2 17_666 ?
F1 Cs1B F2 46.83(6) 18_666 17_666 ?
F1 Cs1B F3 46.60(6) 18_666 17_666 ?
F1 Cs1B F3 119.65(7) . 17_666 ?
F1 Cs1B F3 73.93(6) 2 17_666 ?
F1 Cs1B F7 94.07(8) 18_666 29_566 ?
F1 Cs1B F8 124.80(8) 18_666 30_556 ?
F1 Cs1B F10A 108.95(19) . 24_655 ?
F1 Cs1B F10A 92.35(17) 2 24_655 ?
F1 Cs1B F10A 108.06(17) 18_666 24_655 ?
F1 Cs1B F10B 140.96(16) 18_666 30_556 ?
F1 Cs1B F10B 92.75(16) . 30_556 ?
F1 Cs1B F10B 108.72(15) 2 30_556 ?
F2 Cs1B F3 44.94(6) 17_666 17_666 ?
F2 Cs1B F10A 68.25(18) 17_666 24_655 ?
F2 Cs1B F10B 94.13(15) 17_666 30_556 ?
F3 Cs1B F1 47.20(6) . 2 ?
F3 Cs1B F1 47.19(6) . . ?
F3 Cs1B F1 78.51(7) . 18_666 ?
F3 Cs1B F2 124.79(8) . 17_666 ?
F3 Cs1B F3 94.85(7) . 17_666 ?
F3 Cs1B F7 124.36(8) . 29_566 ?
F3 Cs1B F8 93.59(8) . 30_556 ?
F3 Cs1B F10A 67.53(15) 17_666 24_655 ?
F3 Cs1B F10A 139.53(17) . 24_655 ?
F3 Cs1B F10B 139.94(16) . 30_556 ?
F3 Cs1B F10B 109.22(13) 17_666 30_556 ?
F5 Cs1B F1 77.78(7) 29_566 18_666 ?
F5 Cs1B F1 123.68(7) 29_566 2 ?
F5 Cs1B F1 94.73(8) 29_566 . ?
F5 Cs1B F2 95.50(7) 29_566 17_666 ?
F5 Cs1B F3 124.01(7) 29_566 17_666 ?
F5 Cs1B F3 76.81(6) 29_566 . ?
F5 Cs1B F7 48.03(6) 29_566 29_566 ?
F5 Cs1B F8 47.57(6) 29_566 30_556 ?
F5 Cs1B F10A 143.48(17) 29_566 24_655 ?
F5 Cs1B F10B 111.80(13) 29_566 30_556 ?
F7 Cs1B F1 166.38(8) 29_566 2 ?
F7 Cs1B F1 120.85(8) 29_566 . ?
F7 Cs1B F2 74.51(6) 29_566 17_666 ?
F7 Cs1B F3 119.42(7) 29_566 17_666 ?
F7 Cs1B F8 46.61(6) 29_566 30_556 ?
F7 Cs1B F10A 95.49(16) 29_566 24_655 ?
F7 Cs1B F10B 70.80(14) 29_566 30_556 ?
F8 Cs1B F1 119.92(7) 30_556 2 ?
F8 Cs1B F1 74.24(6) 30_556 . ?
F8 Cs1B F2 121.12(8) 30_556 17_666 ?
F8 Cs1B F3 165.88(8) 30_556 17_666 ?
F8 Cs1B F10A 112.05(15) 30_556 24_655 ?
F8 Cs1B F10B 70.42(12) 30_556 30_556 ?
F9 Cs1B F1 86.3(3) 30_556 2 ?
F9 Cs1B F1 134.7(3) 30_556 18_666 ?
F9 Cs1B F1 86.1(2) 30_556 . ?
F9 Cs1B F2 94.1(2) 30_556 17_666 ?
F9 Cs1B F3 91.0(3) 30_556 17_666 ?
F9 Cs1B F3 128.4(3) 30_556 . ?
F9 Cs1B F5 137.3(3) 30_556 29_566 ?
F9 Cs1B F7 95.7(3) 30_556 29_566 ?
F9 Cs1B F8 92.6(3) 30_556 30_556 ?
F9 Cs1B F10A 27.0(3) 30_556 24_655 ?
F9 Cs1B F10B 25.9(3) 30_556 30_556 ?
F10A Cs1B F10B 41.99(16) 24_655 30_556 ?
F2 Cs2A Al2 105.48(5) 7 . ?
F2 Cs2A Al2 142.42(4) 8 . ?
F2 Cs2A F2 48.00(7) 7 8 ?
F2 Cs2A F3 48.14(5) 7 8 ?
F2 Cs2A F4 99.06(7) 7 8 ?
F2 Cs2A F4 133.02(7) 7 . ?
F2 Cs2A F7 74.34(5) 8 2_565 ?
F2 Cs2A F7 98.27(6) 7 2_565 ?
F2 Cs2A F7 85.01(7) 7 . ?
F2 Cs2A F8 118.89(5) 8 . ?
F2 Cs2A F8 131.22(7) 7 . ?
F3 Cs2A Al2 97.84(4) 8 . ?
F3 Cs2A F2 45.29(5) 8 8 ?
F3 Cs2A F7 119.44(5) 8 2_565 ?
F3 Cs2A F8 162.58(6) 8 . ?
F4 Cs2A Al2 28.21(3) 8 . ?
F4 Cs2A Al2 28.19(3) . . ?
F4 Cs2A F2 162.39(7) . 8 ?
F4 Cs2A F2 118.80(5) 8 8 ?
F4 Cs2A F3 73.80(5) 8 8 ?
F4 Cs2A F3 119.39(5) . 8 ?
F4 Cs2A F4 45.79(7) . 8 ?
F4 Cs2A F7 119.06(5) . 2_565 ?
F4 Cs2A F7 162.65(7) 8 2_565 ?
F4 Cs2A F8 74.63(5) . . ?
F4 Cs2A F8 120.22(5) 8 . ?
F6 Cs2A Al2 27.62(5) . . ?
F6 Cs2A F2 85.10(7) . 7 ?
F6 Cs2A F2 131.80(6) . 8 ?
F6 Cs2A F3 98.11(5) . 8 ?
F6 Cs2A F4 49.08(6) . . ?
F6 Cs2A F4 48.84(6) . 8 ?
F6 Cs2A F7 132.28(6) . 2_565 ?
F6 Cs2A F7 85.76(7) . . ?
F6 Cs2A F8 99.13(4) . . ?
F6 Cs2A F10A 133.9(2) . . ?
F6 Cs2A F10B 132.3(2) . . ?
F7 Cs2A Al2 142.62(4) 2_565 . ?
F7 Cs2A Al2 105.73(5) . . ?
F7 Cs2A F2 98.41(6) . 8 ?
F7 Cs2A F3 131.97(7) . 8 ?
F7 Cs2A F4 99.17(7) . . ?
F7 Cs2A F4 133.31(7) . 8 ?
F7 Cs2A F7 47.66(7) . 2_565 ?
F7 Cs2A F8 44.73(5) 2_565 . ?
F7 Cs2A F8 47.43(5) . . ?
F8 Cs2A Al2 98.59(4) . . ?
F10A Cs2A Al2 107.1(2) . . ?
F10A Cs2A F2 116.0(3) . 7 ?
F10A Cs2A F2 73.7(3) . 8 ?
F10A Cs2A F3 73.9(3) . 8 ?
F10A Cs2A F4 94.6(3) . . ?
F10A Cs2A F4 86.18(18) . 8 ?
F10A Cs2A F7 133.6(2) . . ?
F10A Cs2A F7 87.1(2) . 2_565 ?
F10A Cs2A F8 95.7(3) . . ?
F10B Cs2A Al2 105.0(3) . . ?
F10B Cs2A F2 86.68(18) . 8 ?
F10B Cs2A F2 132.7(2) . 7 ?
F10B Cs2A F3 92.5(3) . 8 ?
F10B Cs2A F4 85.4(2) . . ?
F10B Cs2A F4 91.3(3) . 8 ?
F10B Cs2A F7 77.6(3) . 2_565 ?
F10B Cs2A F7 119.8(4) . . ?
F10B Cs2A F8 77.7(3) . . ?
F10B Cs2A F10A 18.5(3) . . ?
F2 Cs2B Cs4 167.74(14) 7 . ?
F2 Cs2B Cs4 142.13(12) 8 . ?
F2 Cs2B F2 46.84(8) 7 8 ?
F2 Cs2B F3 47.05(6) 7 8 ?
F2 Cs2B F4 126.42(13) 7 . ?
F2 Cs2B F4 95.84(10) 7 8 ?
F2 Cs2B F7 74.30(7) 8 2_565 ?
F2 Cs2B F7 78.48(11) 7 . ?
F2 Cs2B F7 94.31(10) 7 2_565 ?
F2 Cs2B F8 123.97(13) 7 . ?
F2 Cs2B F8 118.91(9) 8 . ?
F3 Cs2B Cs4 143.75(13) 8 . ?
F3 Cs2B F2 45.49(6) 8 8 ?
F3 Cs2B F7 119.77(9) 8 2_565 ?
F3 Cs2B F8 164.32(10) 8 . ?
F4 Cs2B Cs4 47.17(5) . . ?
F4 Cs2B Cs4 84.77(8) 8 . ?
F4 Cs2B F2 166.23(10) . 8 ?
F4 Cs2B F2 120.02(9) 8 8 ?
F4 Cs2B F3 74.53(8) 8 8 ?
F4 Cs2B F3 120.75(9) . 8 ?
F4 Cs2B F4 46.22(8) . 8 ?
F4 Cs2B F7 165.67(10) 8 2_565 ?
F4 Cs2B F7 119.46(9) . 2_565 ?
F4 Cs2B F8 74.84(7) . . ?
F4 Cs2B F8 121.06(9) 8 . ?
F6 Cs2B Cs4 92.76(7) . . ?
F6 Cs2B F2 78.80(11) . 7 ?
F6 Cs2B F2 125.08(13) . 8 ?
F6 Cs2B F3 94.86(9) . 8 ?
F6 Cs2B F4 47.98(7) . 8 ?
F6 Cs2B F4 48.09(7) . . ?
F6 Cs2B F7 124.96(13) . 2_565 ?
F6 Cs2B F7 79.18(11) . . ?
F6 Cs2B F8 95.33(9) . . ?
F7 Cs2B Cs4 91.29(7) . . ?
F7 Cs2B Cs4 83.18(7) 2_565 . ?
F7 Cs2B F2 94.44(10) . 8 ?
F7 Cs2B F3 124.95(13) . 8 ?
F7 Cs2B F4 95.41(10) . . ?
F7 Cs2B F4 126.54(13) . 8 ?
F7 Cs2B F7 46.28(8) . 2_565 ?
F7 Cs2B F8 46.10(6) . . ?
F7 Cs2B F8 44.62(6) 2_565 . ?
F8 Cs2B Cs4 47.35(5) . . ?
F10A Cs2B Cs4 73.1(4) . . ?
F10A Cs2B F2 119.0(4) . 7 ?
F10A Cs2B F2 77.6(3) . 8 ?
F10A Cs2B F3 78.1(4) . 8 ?
F10A Cs2B F4 101.3(3) . . ?
F10A Cs2B F4 92.0(2) . 8 ?
F10A Cs2B F6 139.2(2) . . ?
F10A Cs2B F7 137.5(3) . . ?
F10A Cs2B F7 91.9(2) . 2_565 ?
F10A Cs2B F8 101.5(4) . . ?
F10B Cs2B Cs4 54.4(2) . . ?
F10B Cs2B F2 137.3(2) . 7 ?
F10B Cs2B F2 91.9(2) . 8 ?
F10B Cs2B F3 98.8(3) . 8 ?
F10B Cs2B F4 91.0(2) . . ?
F10B Cs2B F4 97.7(4) . 8 ?
F10B Cs2B F6 137.4(3) . . ?
F10B Cs2B F7 81.5(4) . 2_565 ?
F10B Cs2B F7 122.4(4) . . ?
F10B Cs2B F8 81.6(4) . . ?
F10B Cs2B F10A 20.7(4) . . ?
F1 Cs3 F2 44.92(5) 18_666 17_666 ?
F3 Cs3 F1 45.24(5) 18_666 18_666 ?
F3 Cs3 F2 44.96(5) 18_666 17_666 ?
F3 Cs3 F5 117.76(5) 18_666 29_566 ?
F4 Cs3 F1 117.78(5) 18_666 18_666 ?
F4 Cs3 F1 160.97(5) 29_566 18_666 ?
F4 Cs3 F2 90.45(6) 18_666 17_666 ?
F4 Cs3 F2 118.31(5) 29_566 17_666 ?
F4 Cs3 F3 118.18(5) 29_566 18_666 ?
F4 Cs3 F3 72.78(5) 18_666 18_666 ?
F4 Cs3 F4 45.74(7) 29_566 18_666 ?
F4 Cs3 F5 164.88(5) 18_666 29_566 ?
F4 Cs3 F5 121.58(5) 29_566 29_566 ?
F4 Cs3 F6 46.00(5) 29_566 29_566 ?
F4 Cs3 F7 93.18(6) 29_566 29_566 ?
F5 Cs3 F1 121.70(5) . 18_666 ?
F5 Cs3 F1 91.88(5) 2_565 18_666 ?
F5 Cs3 F1 72.72(5) 29_566 18_666 ?
F5 Cs3 F2 90.68(5) 29_566 17_666 ?
F5 Cs3 F2 164.07(5) . 17_666 ?
F5 Cs3 F2 118.18(5) 2_565 17_666 ?
F5 Cs3 F3 73.37(5) 2_565 18_666 ?
F5 Cs3 F3 120.76(5) . 18_666 ?
F5 Cs3 F4 90.65(6) 2_565 29_566 ?
F5 Cs3 F4 71.97(5) 2_565 18_666 ?
F5 Cs3 F4 72.89(5) . 29_566 ?
F5 Cs3 F4 90.68(6) . 18_666 ?
F5 Cs3 F5 92.35(5) . 29_566 ?
F5 Cs3 F5 47.58(6) . 2_565 ?
F5 Cs3 F5 120.317(12) 2_565 29_566 ?
F5 Cs3 F6 118.65(6) . 29_566 ?
F5 Cs3 F6 117.58(5) 2_565 29_566 ?
F5 Cs3 F7 164.88(5) 2_565 29_566 ?
F5 Cs3 F7 120.09(5) . 29_566 ?
F5 Cs3 F8 120.91(5) 2_565 29_566 ?
F5 Cs3 F8 73.70(5) . 29_566 ?
F6 Cs3 F1 117.18(5) 29_566 18_666 ?
F6 Cs3 F2 72.54(5) 29_566 17_666 ?
F6 Cs3 F3 89.45(4) 29_566 18_666 ?
F6 Cs3 F4 45.73(5) 29_566 18_666 ?
F6 Cs3 F5 120.74(5) 29_566 29_566 ?
F7 Cs3 F1 89.25(5) 29_566 18_666 ?
F7 Cs3 F2 72.46(5) 29_566 17_666 ?
F7 Cs3 F3 117.12(5) 29_566 18_666 ?
F7 Cs3 F4 120.49(5) 29_566 18_666 ?
F7 Cs3 F5 46.02(5) 29_566 29_566 ?
F7 Cs3 F6 74.89(5) 29_566 29_566 ?
F8 Cs3 F1 74.19(5) . 18_666 ?
F8 Cs3 F1 118.36(5) 29_566 18_666 ?
F8 Cs3 F2 118.90(5) . 17_666 ?
F8 Cs3 F2 118.76(5) 29_566 17_666 ?
F8 Cs3 F3 161.35(5) 29_566 18_666 ?
F8 Cs3 F3 91.78(5) . 18_666 ?
F8 Cs3 F4 119.53(5) . 18_666 ?
F8 Cs3 F4 75.86(5) 29_566 29_566 ?
F8 Cs3 F4 121.39(5) 29_566 18_666 ?
F8 Cs3 F4 120.40(5) . 29_566 ?
F8 Cs3 F5 45.97(5) 29_566 29_566 ?
F8 Cs3 F5 47.80(5) . . ?
F8 Cs3 F5 72.68(5) . 29_566 ?
F8 Cs3 F5 47.75(5) . 2_565 ?
F8 Cs3 F6 163.69(6) . 29_566 ?
F8 Cs3 F6 93.26(4) 29_566 29_566 ?
F8 Cs3 F7 118.55(5) . 29_566 ?
F8 Cs3 F7 46.53(5) 29_566 29_566 ?
F8 Cs3 F8 90.75(5) . 29_566 ?
Cs2B Cs4 Cs1B 80.94(5) . 18_666 ?
Cs2B Cs4 F10B 67.69(15) . 8 ?
F1 Cs4 Cs1B 56.74(5) 18_666 18_666 ?
F1 Cs4 Cs2B 136.32(6) 18_666 . ?
F1 Cs4 F5 79.23(6) 18_666 29_566 ?
F1 Cs4 F9 81.24(17) 18_666 . ?
F1 Cs4 F9 80.37(14) 18_666 14 ?
F1 Cs4 F10A 108.7(4) 18_666 8 ?
F1 Cs4 F10B 112.2(3) 18_666 . ?
F1 Cs4 F10B 118.95(13) 18_666 8 ?
F3 Cs4 Cs1B 135.41(5) . 18_666 ?
F3 Cs4 Cs2B 135.22(6) . . ?
F3 Cs4 F1 87.30(6) . 18_666 ?
F3 Cs4 F5 78.07(6) . 29_566 ?
F3 Cs4 F9 115.74(19) . . ?
F3 Cs4 F9 85.69(16) . 14 ?
F3 Cs4 F10A 78.32(17) . 8 ?
F3 Cs4 F10B 83.64(14) . 8 ?
F3 Cs4 F10B 121.9(2) . . ?
F4 Cs4 Cs1B 136.40(6) . 18_666 ?
F4 Cs4 Cs2B 56.97(7) . . ?
F4 Cs4 F1 156.34(7) . 18_666 ?
F4 Cs4 F3 87.12(7) . . ?
F4 Cs4 F5 77.12(6) . 29_566 ?
F4 Cs4 F8 89.40(7) . . ?
F4 Cs4 F9 121.72(18) . . ?
F4 Cs4 F9 122.07(15) . 14 ?
F4 Cs4 F10A 92.6(4) . 8 ?
F4 Cs4 F10B 90.2(3) . . ?
F4 Cs4 F10B 83.20(12) . 8 ?
F5 Cs4 Cs1B 114.88(5) 29_566 18_666 ?
F5 Cs4 Cs2B 113.74(7) 29_566 . ?
F5 Cs4 F10B 153.64(11) 29_566 8 ?
F8 Cs4 Cs1B 56.61(5) . 18_666 ?
F8 Cs4 Cs2B 59.47(7) . . ?
F8 Cs4 F1 85.97(6) . 18_666 ?
F8 Cs4 F3 154.88(6) . . ?
F8 Cs4 F5 76.90(6) . 29_566 ?
F8 Cs4 F9 87.08(17) . . ?
F8 Cs4 F9 116.88(18) . 14 ?
F8 Cs4 F10A 126.72(18) . 8 ?
F8 Cs4 F10B 83.0(2) . . ?
F8 Cs4 F10B 120.63(14) . 8 ?
F9 Cs4 Cs1B 40.87(11) . 18_666 ?
F9 Cs4 Cs1B 64.71(18) 14 18_666 ?
F9 Cs4 Cs2B 91.73(12) 14 . ?
F9 Cs4 Cs2B 71.9(2) . . ?
F9 Cs4 F5 155.47(11) . 29_566 ?
F9 Cs4 F5 154.40(10) 14 29_566 ?
F9 Cs4 F9 30.1(3) . 14 ?
F9 Cs4 F10B 38.87(17) 14 8 ?
F9 Cs4 F10B 50.83(15) . 8 ?
F10A Cs4 Cs1B 88.6(2) 8 18_666 ?
F10A Cs4 Cs2B 77.7(3) 8 . ?
F10A Cs4 F5 154.66(16) 8 29_566 ?
F10A Cs4 F9 29.8(4) 8 14 ?
F10A Cs4 F9 47.9(2) 8 . ?
F10A Cs4 F10B 11.1(4) 8 8 ?
F10A Cs4 F10B 43.8(2) 8 . ?
F10B Cs4 Cs1B 61.8(3) . 18_666 ?
F10B Cs4 Cs1B 91.47(11) 8 18_666 ?
F10B Cs4 Cs2B 43.47(19) . . ?
F10B Cs4 F5 156.18(14) . 29_566 ?
F10B Cs4 F9 48.55(19) . 14 ?
F10B Cs4 F9 31.7(3) . . ?
F10B Cs4 F10B 38.5(3) . 8 ?
F2 Cs5 Cs1B 58.18(5) 7 31_566 ?
F2 Cs5 Cs1B 136.03(5) 13_455 31_566 ?
F2 Cs5 F2 150.60(9) 13_455 7 ?
F2 Cs5 F6 75.30(5) 13_455 . ?
F2 Cs5 F6 75.30(5) 7 . ?
F2 Cs5 F7 87.60(6) 7 . ?
F2 Cs5 F7 85.15(6) 7 11_455 ?
F2 Cs5 F7 85.15(6) 13_455 . ?
F2 Cs5 F7 87.60(6) 13_455 11_455 ?
F2 Cs5 F9 121.84(17) 13_455 12_465 ?
F2 Cs5 F9 121.84(18) 7 2_565 ?
F2 Cs5 F9 85.65(16) 7 12_465 ?
F2 Cs5 F9 85.65(16) 13_455 2_565 ?
F2 Cs5 F10A 80.13(19) 7 2_565 ?
F2 Cs5 F10A 128.8(2) 13_455 2_565 ?
F2 Cs5 F10A 128.8(2) 7 12_465 ?
F2 Cs5 F10A 80.13(18) 13_455 12_465 ?
F2 Cs5 F10B 91.6(3) 7 2_565 ?
F2 Cs5 F10B 115.3(3) 7 12_465 ?
F2 Cs5 F10B 115.3(3) 13_455 2_565 ?
F2 Cs5 F10B 91.6(3) 13_455 12_465 ?
F6 Cs5 Cs1B 112.29(3) . 31_566 ?
F7 Cs5 Cs1B 55.77(5) 11_455 31_566 ?
F7 Cs5 Cs1B 138.72(5) . 31_566 ?
F7 Cs5 F6 75.57(4) . . ?
F7 Cs5 F6 75.57(4) 11_455 . ?
F7 Cs5 F7 151.15(9) . 11_455 ?
F7 Cs5 F9 83.86(14) . 2_565 ?
F7 Cs5 F9 123.40(16) . 12_465 ?
F7 Cs5 F9 123.40(16) 11_455 2_565 ?
F7 Cs5 F9 83.86(14) 11_455 12_465 ?
F7 Cs5 F10A 94.5(4) . 2_565 ?
F7 Cs5 F10A 111.6(4) 11_455 2_565 ?
F7 Cs5 F10A 94.5(4) 11_455 12_465 ?
F7 Cs5 F10A 111.6(4) . 12_465 ?
F7 Cs5 F10B 81.44(18) . 2_565 ?
F7 Cs5 F10B 126.6(2) 11_455 2_565 ?
F7 Cs5 F10B 81.44(18) 11_455 12_465 ?
F7 Cs5 F10B 126.6(2) . 12_465 ?
F9 Cs5 Cs1B 40.60(9) 12_465 31_566 ?
F9 Cs5 Cs1B 94.82(9) 2_565 31_566 ?
F9 Cs5 F6 152.88(9) 2_565 . ?
F9 Cs5 F6 152.88(9) 12_465 . ?
F9 Cs5 F9 54.23(18) 12_465 2_565 ?
F10A Cs5 Cs1B 79.7(3) 12_465 31_566 ?
F10A Cs5 Cs1B 59.9(4) 2_565 31_566 ?
F10A Cs5 F6 153.78(15) 2_565 . ?
F10A Cs5 F6 153.78(15) 12_465 . ?
F10A Cs5 F9 29.0(4) 12_465 2_565 ?
F10A Cs5 F9 29.0(4) 2_565 12_465 ?
F10A Cs5 F9 43.7(3) 12_465 12_465 ?
F10A Cs5 F9 43.7(3) 2_565 2_565 ?
F10A Cs5 F10A 52.4(3) 2_565 12_465 ?
F10A Cs5 F10B 48.8(2) 2_565 12_465 ?
F10A Cs5 F10B 48.8(2) 12_465 2_565 ?
F10A Cs5 F10B 17.8(4) 12_465 12_465 ?
F10A Cs5 F10B 17.8(4) 2_565 2_565 ?
F10B Cs5 Cs1B 77.6(3) 2_565 31_566 ?
F10B Cs5 Cs1B 62.2(3) 12_465 31_566 ?
F10B Cs5 F6 153.86(12) 12_465 . ?
F10B Cs5 F6 153.86(12) 2_565 . ?
F10B Cs5 F9 42.8(2) 12_465 2_565 ?
F10B Cs5 F9 30.2(3) 12_465 12_465 ?
F10B Cs5 F9 30.2(3) 2_565 2_565 ?
F10B Cs5 F9 42.8(2) 2_565 12_465 ?
F10B Cs5 F10B 52.3(2) 2_565 12_465 ?
Cs1A Al1 Cs1A 166.45(5) 30_556 17_666 ?
Cs1A Al1 Cs1A 64.80(2) . 17_666 ?
Cs1A Al1 Cs1A 64.80(2) 2 30_556 ?
Cs1A Al1 Cs1A 104.67(2) . 30_556 ?
Cs1A Al1 Cs1A 104.67(2) 2 17_666 ?
Cs1A Al1 Cs1A 86.01(5) 2 . ?
Cs1A Al1 Cs2A 105.15(3) . 8 ?
Cs1A Al1 Cs2A 167.00(3) 2 8 ?
Cs1A Al1 Cs2A 167.00(3) . 7_545 ?
Cs1A Al1 Cs2A 105.15(3) 2 7_545 ?
Cs2A Al1 Cs1A 86.41(4) 8 17_666 ?
Cs2A Al1 Cs1A 86.41(4) 7_545 30_556 ?
Cs2A Al1 Cs1A 105.19(3) 7_545 17_666 ?
Cs2A Al1 Cs1A 105.19(3) 8 30_556 ?
Cs2A Al1 Cs2A 64.69(3) 8 7_545 ?
F1 Al1 Cs1A 120.93(8) . 17_666 ?
F1 Al1 Cs1A 58.16(7) 2 2 ?
F1 Al1 Cs1A 58.15(7) . . ?
F1 Al1 Cs1A 59.03(8) . 2 ?
F1 Al1 Cs1A 59.03(8) 2 . ?
F1 Al1 Cs1A 46.99(7) . 30_556 ?
F1 Al1 Cs1A 46.99(7) 2 17_666 ?
F1 Al1 Cs1A 120.93(8) 2 30_556 ?
F1 Al1 Cs2A 133.39(8) 2 8 ?
F1 Al1 Cs2A 121.13(8) 2 7_545 ?
F1 Al1 Cs2A 133.39(8) . 7_545 ?
F1 Al1 Cs2A 121.13(8) . 8 ?
F1 Al1 F1 89.12(15) 2 . ?
F1 Al1 F2 90.26(10) . 2 ?
F1 Al1 F2 178.97(11) 2 2 ?
F1 Al1 F2 90.25(10) 2 . ?
F1 Al1 F2 178.97(11) . . ?
F2 Al1 Cs1A 120.82(7) . . ?
F2 Al1 Cs1A 121.22(8) 2 . ?
F2 Al1 Cs1A 134.03(8) . 30_556 ?
F2 Al1 Cs1A 120.82(7) 2 2 ?
F2 Al1 Cs1A 58.08(7) 2 30_556 ?
F2 Al1 Cs1A 121.23(8) . 2 ?
F2 Al1 Cs1A 134.03(8) 2 17_666 ?
F2 Al1 Cs1A 58.08(7) . 17_666 ?
F2 Al1 Cs2A 58.88(8) . 8 ?
F2 Al1 Cs2A 47.63(8) 2 8 ?
F2 Al1 Cs2A 58.88(8) 2 7_545 ?
F2 Al1 Cs2A 47.63(8) . 7_545 ?
F2 Al1 F2 90.39(15) 2 . ?
F3 Al1 Cs1A 59.84(8) 2 30_556 ?
F3 Al1 Cs1A 133.64(8) 2 . ?
F3 Al1 Cs1A 120.34(8) 2 17_666 ?
F3 Al1 Cs1A 59.84(8) . 17_666 ?
F3 Al1 Cs1A 120.34(8) . 30_556 ?
F3 Al1 Cs1A 47.64(8) . . ?
F3 Al1 Cs1A 133.64(8) . 2 ?
F3 Al1 Cs1A 47.63(8) 2 2 ?
F3 Al1 Cs2A 120.83(8) 2 8 ?
F3 Al1 Cs2A 57.90(7) . 8 ?
F3 Al1 Cs2A 120.83(8) . 7_545 ?
F3 Al1 Cs2A 57.91(7) 2 7_545 ?
F3 Al1 F1 90.19(11) . . ?
F3 Al1 F1 90.19(11) 2 2 ?
F3 Al1 F1 90.72(11) . 2 ?
F3 Al1 F1 90.72(11) 2 . ?
F3 Al1 F2 90.10(11) 2 . ?
F3 Al1 F2 89.01(11) . . ?
F3 Al1 F2 89.01(11) 2 2 ?
F3 Al1 F2 90.09(11) . 2 ?
F3 Al1 F3 178.72(15) 2 . ?
Cs2A Al2 Cs2A 179.168(14) . 14_455 ?
Cs2A Al2 Cs2A 86.30(5) . 8 ?
Cs2A Al2 Cs2A 93.71(5) . 11_455 ?
Cs2A Al2 Cs2A 179.168(14) 11_455 8 ?
Cs2A Al2 Cs2A 86.30(5) 14_455 11_455 ?
Cs2A Al2 Cs2A 93.71(5) 14_455 8 ?
Cs2A Al2 Cs2B 81.85(9) 11_455 14_455 ?
Cs2A Al2 Cs2B 81.85(9) 8 . ?
Cs2A Al2 Cs2B 4.46(4) 14_455 14_455 ?
Cs2A Al2 Cs2B 4.45(4) . . ?
Cs2A Al2 Cs2B 175.51(4) . 14_455 ?
Cs2A Al2 Cs2B 175.51(4) 14_455 . ?
Cs2A Al2 Cs2B 98.15(9) 11_455 . ?
Cs2A Al2 Cs2B 98.15(9) 8 14_455 ?
Cs2B Al2 Cs2B 179.59(8) . 14_455 ?
F4 Al2 Cs2A 58.48(8) . . ?
F4 Al2 Cs2A 59.13(8) 14_455 11_455 ?
F4 Al2 Cs2A 59.13(8) . 8 ?
F4 Al2 Cs2A 121.56(8) . 11_455 ?
F4 Al2 Cs2A 59.13(8) 11_455 14_455 ?
F4 Al2 Cs2A 120.84(8) 14_455 . ?
F4 Al2 Cs2A 121.56(8) 14_455 8 ?
F4 Al2 Cs2A 58.48(8) 8 8 ?
F4 Al2 Cs2A 120.84(8) 11_455 8 ?
F4 Al2 Cs2A 120.84(8) 8 11_455 ?
F4 Al2 Cs2A 120.84(8) . 14_455 ?
F4 Al2 Cs2A 58.48(8) 11_455 11_455 ?
F4 Al2 Cs2A 121.56(8) 8 14_455 ?
F4 Al2 Cs2A 58.48(8) 14_455 14_455 ?
F4 Al2 Cs2A 121.56(8) 11_455 . ?
F4 Al2 Cs2A 59.13(8) 8 . ?
F4 Al2 Cs2B 56.20(9) . . ?
F4 Al2 Cs2B 123.46(9) . 14_455 ?
F4 Al2 Cs2B 56.51(9) 11_455 14_455 ?
F4 Al2 Cs2B 56.51(9) 8 . ?
F4 Al2 Cs2B 56.20(9) 14_455 14_455 ?
F4 Al2 Cs2B 123.46(9) 14_455 . ?
F4 Al2 Cs2B 123.84(9) 11_455 . ?
F4 Al2 Cs2B 123.84(9) 8 14_455 ?
F4 Al2 F4 90.46(16) 8 11_455 ?
F4 Al2 F4 179.96(16) 8 14_455 ?
F4 Al2 F4 90.46(16) . 14_455 ?
F4 Al2 F4 89.54(16) 14_455 11_455 ?
F4 Al2 F4 89.54(16) . 8 ?
F4 Al2 F4 179.95(15) . 11_455 ?
F4 Al2 F6 89.98(8) . 14_455 ?
F4 Al2 F6 90.02(8) . . ?
F4 Al2 F6 89.98(8) 14_455 . ?
F4 Al2 F6 90.02(8) 8 14_455 ?
F4 Al2 F6 90.02(8) 14_455 14_455 ?
F4 Al2 F6 89.98(8) 11_455 14_455 ?
F4 Al2 F6 89.98(8) 8 . ?
F4 Al2 F6 90.02(8) 11_455 . ?
F6 Al2 Cs2A 133.15(3) . 8 ?
F6 Al2 Cs2A 46.85(3) 14_455 8 ?
F6 Al2 Cs2A 46.85(3) . . ?
F6 Al2 Cs2A 133.15(3) 14_455 11_455 ?
F6 Al2 Cs2A 46.85(3) 14_455 14_455 ?
F6 Al2 Cs2A 46.85(3) . 11_455 ?
F6 Al2 Cs2A 133.15(3) . 14_455 ?
F6 Al2 Cs2A 133.15(3) 14_455 . ?
F6 Al2 Cs2B 128.70(7) 14_455 . ?
F6 Al2 Cs2B 51.30(7) 14_455 14_455 ?
F6 Al2 Cs2B 128.70(7) . 14_455 ?
F6 Al2 Cs2B 51.30(7) . . ?
F6 Al2 F6 180.0 14_455 . ?
Cs1A Al3 Cs1A 170.11(5) 29_566 18_666 ?
Cs1A Al3 Cs1B 173.37(5) 18_666 29_566 ?
Cs1A Al3 Cs1B 4.33(2) 29_566 29_566 ?
Cs1A Al3 Cs1B 4.33(2) 18_666 18_666 ?
Cs1A Al3 Cs1B 173.37(5) 29_566 18_666 ?
Cs1A Al3 Cs3 68.290(18) 18_666 . ?
Cs1A Al3 Cs3 103.35(3) 29_566 . ?
Cs1A Al3 Cs3 103.35(3) 18_666 2_565 ?
Cs1A Al3 Cs3 68.290(17) 29_566 2_565 ?
Cs1B Al3 Cs1B 177.46(6) 18_666 29_566 ?
Cs3 Al3 Cs1B 70.15(3) 2_565 29_566 ?
Cs3 Al3 Cs1B 70.15(3) . 18_666 ?
Cs3 Al3 Cs1B 107.68(3) . 29_566 ?
Cs3 Al3 Cs1B 107.68(3) 2_565 18_666 ?
Cs3 Al3 Cs3 72.506(19) 2_565 . ?
F5 Al3 Cs1A 48.62(7) . 29_566 ?
F5 Al3 Cs1A 122.65(7) 2_565 29_566 ?
F5 Al3 Cs1A 122.65(7) . 18_666 ?
F5 Al3 Cs1A 48.62(7) 2_565 18_666 ?
F5 Al3 Cs1B 52.95(7) 2_565 18_666 ?
F5 Al3 Cs1B 52.95(7) . 29_566 ?
F5 Al3 Cs1B 124.84(8) 2_565 29_566 ?
F5 Al3 Cs1B 124.84(8) . 18_666 ?
F5 Al3 Cs3 54.75(7) 2_565 2_565 ?
F5 Al3 Cs3 54.75(7) . . ?
F5 Al3 Cs3 55.93(7) 2_565 . ?
F5 Al3 Cs3 55.93(7) . 2_565 ?
F5 Al3 F5 90.31(14) 2_565 . ?
F5 Al3 F7 179.11(10) . 2_565 ?
F5 Al3 F7 90.05(9) 2_565 2_565 ?
F5 Al3 F7 179.10(11) 2_565 . ?
F5 Al3 F7 90.05(9) . . ?
F7 Al3 Cs1A 57.13(7) . 29_566 ?
F7 Al3 Cs1A 131.69(7) . 18_666 ?
F7 Al3 Cs1A 131.69(7) 2_565 29_566 ?
F7 Al3 Cs1A 57.13(7) 2_565 18_666 ?
F7 Al3 Cs1B 127.36(8) . 18_666 ?
F7 Al3 Cs1B 127.37(8) 2_565 29_566 ?
F7 Al3 Cs1B 54.87(7) . 29_566 ?
F7 Al3 Cs1B 54.87(7) 2_565 18_666 ?
F7 Al3 Cs3 124.90(7) . 2_565 ?
F7 Al3 Cs3 124.91(7) . . ?
F7 Al3 Cs3 124.90(7) 2_565 . ?
F7 Al3 Cs3 124.91(7) 2_565 2_565 ?
F7 Al3 F7 89.60(14) 2_565 . ?
F8 Al3 Cs1A 121.34(7) 2_565 18_666 ?
F8 Al3 Cs1A 58.80(7) . 18_666 ?
F8 Al3 Cs1A 58.80(7) 2_565 29_566 ?
F8 Al3 Cs1A 121.34(7) . 29_566 ?
F8 Al3 Cs1B 56.33(7) . 18_666 ?
F8 Al3 Cs1B 123.71(7) 2_565 18_666 ?
F8 Al3 Cs1B 56.33(7) 2_565 29_566 ?
F8 Al3 Cs1B 123.70(7) . 29_566 ?
F8 Al3 Cs3 54.45(7) 2_565 2_565 ?
F8 Al3 Cs3 54.45(7) . . ?
F8 Al3 Cs3 126.95(8) . 2_565 ?
F8 Al3 Cs3 126.95(8) 2_565 . ?
F8 Al3 F5 90.79(10) 2_565 . ?
F8 Al3 F5 90.20(10) 2_565 2_565 ?
F8 Al3 F5 90.20(10) . . ?
F8 Al3 F5 90.79(10) . 2_565 ?
F8 Al3 F7 88.97(10) 2_565 . ?
F8 Al3 F7 90.03(10) 2_565 2_565 ?
F8 Al3 F7 90.03(10) . . ?
F8 Al3 F7 88.98(10) . 2_565 ?
F8 Al3 F8 178.60(15) 2_565 . ?
F9 Al4 F9 177.1(7) 11 14 ?
F9 Al4 F9 57.2(7) 14 . ?
F9 Al4 F9 177.1(7) 8 . ?
F9 Al4 F9 57.2(7) 11 8 ?
F9 Al4 F9 122.9(7) 11 . ?
F9 Al4 F9 122.9(7) 14 8 ?
F9 Al4 F10A 126.9(8) . 14 ?
F9 Al4 F10A 126.9(8) 8 11 ?
F9 Al4 F10A 55.5(7) 8 14 ?
F9 Al4 F10A 85.8(6) . . ?
F9 Al4 F10A 92.2(7) 11 14 ?
F9 Al4 F10A 126.9(8) 11 8 ?
F9 Al4 F10A 92.2(7) 14 11 ?
F9 Al4 F10A 55.5(7) 14 8 ?
F9 Al4 F10A 55.5(7) . 11 ?
F9 Al4 F10A 85.8(6) 8 8 ?
F9 Al4 F10A 85.8(6) 14 14 ?
F9 Al4 F10A 92.2(7) . 8 ?
F9 Al4 F10A 85.8(6) 11 11 ?
F9 Al4 F10A 55.5(7) 11 . ?
F9 Al4 F10A 126.9(8) 14 . ?
F9 Al4 F10A 92.2(7) 8 . ?
F10A Al4 F10A 96.1(6) 11 . ?
F10A Al4 F10A 94.3(10) 11 14 ?
F10A Al4 F10A 96.1(6) 8 14 ?
F10A Al4 F10A 94.3(10) 8 . ?
F10A Al4 F10A 145.0(12) 14 . ?
F10A Al4 F10A 145.0(12) 8 11 ?
F10B Al4 F9 85.5(5) . 11 ?
F10B Al4 F9 58.5(6) 11 11 ?
F10B Al4 F9 96.7(6) . 14 ?
F10B Al4 F9 119.0(7) 11 14 ?
F10B Al4 F9 85.5(5) 14 8 ?
F10B Al4 F9 119.0(7) 8 . ?
F10B Al4 F9 58.5(6) . . ?
F10B Al4 F9 96.7(6) 8 11 ?
F10B Al4 F9 58.5(6) 14 14 ?
F10B Al4 F9 96.7(6) 11 8 ?
F10B Al4 F9 119.0(7) . 8 ?
F10B Al4 F9 58.5(6) 8 8 ?
F10B Al4 F9 119.0(7) 14 11 ?
F10B Al4 F9 96.7(6) 14 . ?
F10B Al4 F9 85.5(5) 11 . ?
F10B Al4 F9 85.5(5) 8 14 ?
F10B Al4 F10A 81.1(4) 11 14 ?
F10B Al4 F10A 174.2(11) 8 11 ?
F10B Al4 F10A 31.1(6) . . ?
F10B Al4 F10A 90.9(5) 14 8 ?
F10B Al4 F10A 90.9(5) . 11 ?
F10B Al4 F10A 81.1(4) . 8 ?
F10B Al4 F10A 174.2(11) . 14 ?
F10B Al4 F10A 90.9(5) 11 . ?
F10B Al4 F10A 81.1(4) 14 11 ?
F10B Al4 F10A 81.1(4) 8 . ?
F10B Al4 F10A 174.2(11) 14 . ?
F10B Al4 F10A 90.9(5) 8 14 ?
F10B Al4 F10A 174.2(11) 11 8 ?
F10B Al4 F10A 31.1(6) 14 14 ?
F10B Al4 F10A 31.1(6) 8 8 ?
F10B Al4 F10A 31.1(6) 11 11 ?
F10B Al4 F10B 102.1(7) 11 . ?
F10B Al4 F10B 102.1(7) 8 14 ?
F10B Al4 F10B 153.3(10) 11 8 ?
F10B Al4 F10B 84.1(10) 8 . ?
F10B Al4 F10B 153.3(10) 14 . ?
F10B Al4 F10B 84.1(10) 11 14 ?
Cs1A F1 Cs1A 157.76(8) 30_556 . ?
Cs1A F1 Cs1A 105.82(8) . 2 ?
Cs1A F1 Cs1A 82.60(6) 30_556 2 ?
Cs1A F1 Cs1B 85.86(7) 30_556 2 ?
Cs1A F1 Cs1B 101.29(8) . 2 ?
Cs1A F1 Cs1B 4.31(4) 30_556 30_556 ?
Cs1A F1 Cs1B 156.23(7) 30_556 . ?
Cs1A F1 Cs3 80.69(6) . 30_556 ?
Cs1A F1 Cs3 87.06(6) 30_556 30_556 ?
Cs1A F1 Cs3 165.98(7) 2 30_556 ?
Cs1B F1 Cs1A 5.26(2) 2 2 ?
Cs1B F1 Cs1A 5.31(2) . . ?
Cs1B F1 Cs1A 101.23(8) . 2 ?
Cs1B F1 Cs1A 161.73(7) 30_556 . ?
Cs1B F1 Cs1A 82.37(7) 30_556 2 ?
Cs1B F1 Cs1B 160.50(9) 30_556 . ?
Cs1B F1 Cs1B 96.58(8) . 2 ?
Cs1B F1 Cs1B 85.94(7) 30_556 2 ?
Cs1B F1 Cs3 88.02(6) 30_556 30_556 ?
Cs1B F1 Cs3 164.65(7) 2 30_556 ?
Cs1B F1 Cs3 84.57(6) . 30_556 ?
Cs4 F1 Cs1A 82.15(6) 30_556 30_556 ?
Cs4 F1 Cs1A 79.06(5) 30_556 . ?
Cs4 F1 Cs1A 80.79(6) 30_556 2 ?
Cs4 F1 Cs1B 86.37(6) 30_556 30_556 ?
Cs4 F1 Cs1B 75.44(6) 30_556 . ?
Cs4 F1 Cs1B 77.08(6) 30_556 2 ?
Cs4 F1 Cs3 88.47(5) 30_556 30_556 ?
Al1 F1 Cs1A 92.96(9) . 2 ?
Al1 F1 Cs1A 93.87(8) . . ?
Al1 F1 Cs1A 106.40(9) . 30_556 ?
Al1 F1 Cs1B 96.87(9) . . ?
Al1 F1 Cs1B 96.02(9) . 2 ?
Al1 F1 Cs1B 102.10(9) . 30_556 ?
Al1 F1 Cs3 99.04(9) . 30_556 ?
Al1 F1 Cs4 168.79(12) . 30_556 ?
Cs1A F2 Cs2A 106.54(7) 17_666 8 ?
Cs1A F2 Cs2B 101.86(10) 17_666 8 ?
Cs1A F2 Cs3 81.24(6) 17_666 17_666 ?
Cs1B F2 Cs1A 5.27(2) 17_666 17_666 ?
Cs1B F2 Cs2A 101.95(8) 17_666 8 ?
Cs1B F2 Cs2B 97.17(10) 17_666 8 ?
Cs1B F2 Cs3 85.18(6) 17_666 17_666 ?
Cs2A F2 Cs1A 158.15(8) 7_545 17_666 ?
Cs2A F2 Cs1B 156.80(8) 7_545 17_666 ?
Cs2A F2 Cs2A 82.22(6) 7_545 8 ?
Cs2A F2 Cs2B 85.77(8) 7_545 8 ?
Cs2A F2 Cs2B 4.35(5) 7_545 7_545 ?
Cs2A F2 Cs3 86.60(6) 7_545 17_666 ?
Cs2A F2 Cs3 166.04(7) 8 17_666 ?
Cs2B F2 Cs1A 161.77(9) 7_545 17_666 ?
Cs2B F2 Cs1B 160.91(10) 7_545 17_666 ?
Cs2B F2 Cs2A 82.63(7) 7_545 8 ?
Cs2B F2 Cs2A 5.25(5) 8 8 ?
Cs2B F2 Cs2B 86.46(11) 7_545 8 ?
Cs2B F2 Cs3 86.86(7) 7_545 17_666 ?
Cs2B F2 Cs3 165.56(8) 8 17_666 ?
Cs5 F2 Cs1A 77.84(5) 13_545 17_666 ?
Cs5 F2 Cs1B 74.10(6) 13_545 17_666 ?
Cs5 F2 Cs2A 84.55(6) 13_545 7_545 ?
Cs5 F2 Cs2A 78.69(6) 13_545 8 ?
Cs5 F2 Cs2B 88.89(9) 13_545 7_545 ?
Cs5 F2 Cs2B 75.09(8) 13_545 8 ?
Cs5 F2 Cs3 92.00(6) 13_545 17_666 ?
Al1 F2 Cs1A 94.15(8) . 17_666 ?
Al1 F2 Cs1B 97.12(9) . 17_666 ?
Al1 F2 Cs2A 105.49(9) . 7_545 ?
Al1 F2 Cs2A 93.19(9) . 8 ?
Al1 F2 Cs2B 95.99(10) . 8 ?
Al1 F2 Cs2B 101.15(11) . 7_545 ?
Al1 F2 Cs3 97.85(9) . 17_666 ?
Al1 F2 Cs5 166.26(12) . 13_545 ?
Cs1A F3 Cs1A 81.80(6) . 17_666 ?
Cs1A F3 Cs1B 4.47(4) . . ?
Cs1A F3 Cs1B 84.86(7) . 17_666 ?
Cs1A F3 Cs2A 158.64(8) . 8 ?
Cs1A F3 Cs2B 156.60(9) . 8 ?
Cs1A F3 Cs3 85.96(6) . 30_556 ?
Cs1B F3 Cs1A 5.19(2) 17_666 17_666 ?
Cs1B F3 Cs1A 81.77(6) . 17_666 ?
Cs1B F3 Cs1B 85.15(7) . 17_666 ?
Cs1B F3 Cs2A 162.68(8) . 8 ?
Cs1B F3 Cs2B 160.99(9) . 8 ?
Cs1B F3 Cs3 86.74(7) . 30_556 ?
Cs2A F3 Cs1A 105.96(7) 8 17_666 ?
Cs2A F3 Cs1B 101.63(7) 8 17_666 ?
Cs2A F3 Cs3 82.56(6) 8 30_556 ?
Cs2B F3 Cs1A 101.62(10) 8 17_666 ?
Cs2B F3 Cs1B 97.14(10) 8 17_666 ?
Cs2B F3 Cs2A 5.30(6) 8 8 ?
Cs2B F3 Cs3 86.09(8) 8 30_556 ?
Cs3 F3 Cs1A 164.67(7) 30_556 17_666 ?
Cs3 F3 Cs1B 163.71(7) 30_556 17_666 ?
Cs4 F3 Cs1A 82.27(6) . . ?
Cs4 F3 Cs1A 79.97(6) . 17_666 ?
Cs4 F3 Cs1B 86.68(6) . . ?
Cs4 F3 Cs1B 76.16(6) . 17_666 ?
Cs4 F3 Cs2A 79.63(5) . 8 ?
Cs4 F3 Cs2B 75.65(8) . 8 ?
Cs4 F3 Cs3 89.29(6) . 30_556 ?
Al1 F3 Cs1A 92.40(9) . 17_666 ?
Al1 F3 Cs1A 105.45(10) . . ?
Al1 F3 Cs1B 100.98(9) . . ?
Al1 F3 Cs1B 95.64(9) . 17_666 ?
Al1 F3 Cs2A 94.25(9) . 8 ?
Al1 F3 Cs2B 97.58(10) . 8 ?
Al1 F3 Cs3 99.77(9) . 30_556 ?
Al1 F3 Cs4 168.39(12) . . ?
Cs2A F4 Cs2A 105.96(9) . 8 ?
Cs2A F4 Cs3 81.40(6) . 29_566 ?
Cs2A F4 Cs3 82.90(6) 8 30_556 ?
Cs2A F4 Cs3 165.15(7) . 30_556 ?
Cs2A F4 Cs3 165.55(7) 8 29_566 ?
Cs2B F4 Cs2A 5.34(6) . . ?
Cs2B F4 Cs2A 101.48(12) 8 . ?
Cs2B F4 Cs2A 5.30(6) 8 8 ?
Cs2B F4 Cs2A 101.25(12) . 8 ?
Cs2B F4 Cs2B 96.65(16) . 8 ?
Cs2B F4 Cs3 85.44(9) . 29_566 ?
Cs2B F4 Cs3 86.67(9) 8 30_556 ?
Cs2B F4 Cs3 164.32(8) 8 29_566 ?
Cs2B F4 Cs3 164.84(8) . 30_556 ?
Cs3 F4 Cs3 87.49(6) 29_566 30_556 ?
Cs4 F4 Cs2A 80.62(6) . 8 ?
Cs4 F4 Cs2A 79.38(6) . . ?
Cs4 F4 Cs2B 76.79(8) . 8 ?
Cs4 F4 Cs2B 75.86(8) . . ?
Cs4 F4 Cs3 88.74(6) . 29_566 ?
Cs4 F4 Cs3 90.61(6) . 30_556 ?
Al2 F4 Cs2A 92.66(9) . 8 ?
Al2 F4 Cs2A 93.33(9) . . ?
Al2 F4 Cs2B 95.84(11) . 8 ?
Al2 F4 Cs2B 96.17(11) . . ?
Al2 F4 Cs3 98.20(9) . 30_556 ?
Al2 F4 Cs3 99.39(9) . 29_566 ?
Al2 F4 Cs4 168.21(13) . . ?
Cs1A F5 Cs1B 4.05(4) 29_566 29_566 ?
Cs1A F5 Cs3 88.59(6) 29_566 2_565 ?
Cs1A F5 Cs3 87.94(5) 29_566 29_566 ?
Cs1A F5 Cs3 158.89(7) 29_566 . ?
Cs1A F5 Cs4 76.06(5) 29_566 29_566 ?
Cs1B F5 Cs3 88.61(6) 29_566 29_566 ?
Cs1B F5 Cs3 88.81(6) 29_566 2_565 ?
Cs1B F5 Cs3 162.93(7) 29_566 . ?
Cs1B F5 Cs4 80.11(5) 29_566 29_566 ?
Cs3 F5 Cs3 87.65(5) . 29_566 ?
Cs3 F5 Cs3 167.02(6) 2_565 29_566 ?
Cs3 F5 Cs3 91.11(5) . 2_565 ?
Cs3 F5 Cs4 84.60(5) 2_565 29_566 ?
Cs3 F5 Cs4 82.89(4) . 29_566 ?
Cs4 F5 Cs3 82.43(4) 29_566 29_566 ?
Al3 F5 Cs1A 103.64(9) . 29_566 ?
Al3 F5 Cs1B 99.60(8) . 29_566 ?
Al3 F5 Cs3 97.38(8) . . ?
Al3 F5 Cs3 96.85(8) . 29_566 ?
Al3 F5 Cs3 96.12(8) . 2_565 ?
Al3 F5 Cs4 179.22(11) . 29_566 ?
Cs2A F6 Cs2A 148.94(12) . 11_455 ?
Cs2A F6 Cs2B 153.53(14) . 11_455 ?
Cs2A F6 Cs2B 4.60(5) . . ?
Cs2A F6 Cs2B 153.53(14) 11_455 . ?
Cs2A F6 Cs2B 4.60(5) 11_455 11_455 ?
Cs2A F6 Cs3 86.64(2) . 29_566 ?
Cs2A F6 Cs3 89.24(2) . 31_566 ?
Cs2A F6 Cs3 89.24(2) 11_455 29_566 ?
Cs2A F6 Cs3 86.64(2) 11_455 31_566 ?
Cs2A F6 Cs5 74.47(6) 11_455 . ?
Cs2A F6 Cs5 74.47(6) . . ?
Cs2B F6 Cs2B 158.12(18) . 11_455 ?
Cs2B F6 Cs3 87.52(5) 11_455 31_566 ?
Cs2B F6 Cs3 87.52(5) . 29_566 ?
Cs2B F6 Cs3 89.56(5) 11_455 29_566 ?
Cs2B F6 Cs3 89.56(5) . 31_566 ?
Cs2B F6 Cs5 79.06(9) 11_455 . ?
Cs2B F6 Cs5 79.06(9) . . ?
Cs3 F6 Cs3 164.57(10) 31_566 29_566 ?
Cs3 F6 Cs5 82.29(5) 29_566 . ?
Cs3 F6 Cs5 82.29(5) 31_566 . ?
Al2 F6 Cs2A 105.53(6) . . ?
Al2 F6 Cs2A 105.53(6) . 11_455 ?
Al2 F6 Cs2B 100.94(9) . . ?
Al2 F6 Cs2B 100.94(9) . 11_455 ?
Al2 F6 Cs3 97.71(5) . 31_566 ?
Al2 F6 Cs3 97.71(5) . 29_566 ?
Al2 F6 Cs5 180.0 . . ?
Cs1A F7 Cs1B 5.44(2) 29_566 29_566 ?
Cs1A F7 Cs2A 105.23(7) 29_566 2_565 ?
Cs1A F7 Cs2B 100.78(10) 29_566 2_565 ?
Cs1A F7 Cs2B 162.04(9) 29_566 . ?
Cs1A F7 Cs3 84.51(6) 29_566 29_566 ?
Cs1B F7 Cs2A 100.52(7) 29_566 2_565 ?
Cs1B F7 Cs2B 160.28(10) 29_566 . ?
Cs1B F7 Cs2B 95.95(10) 29_566 2_565 ?
Cs1B F7 Cs3 88.47(6) 29_566 29_566 ?
Cs2A F7 Cs1A 158.35(7) . 29_566 ?
Cs2A F7 Cs1B 156.30(8) . 29_566 ?
Cs2A F7 Cs2A 81.09(5) . 2_565 ?
Cs2A F7 Cs2B 84.28(8) . 2_565 ?
Cs2A F7 Cs2B 4.03(5) . . ?
Cs2A F7 Cs2B 5.18(5) 2_565 2_565 ?
Cs2A F7 Cs3 85.39(6) . 29_566 ?
Cs2B F7 Cs2A 81.31(7) . 2_565 ?
Cs2B F7 Cs2B 84.77(11) . 2_565 ?
Cs2B F7 Cs3 85.81(7) . 29_566 ?
Cs3 F7 Cs2A 164.00(7) 29_566 2_565 ?
Cs3 F7 Cs2B 163.64(8) 29_566 2_565 ?
Cs5 F7 Cs1A 78.69(5) . 29_566 ?
Cs5 F7 Cs1B 74.71(6) . 29_566 ?
Cs5 F7 Cs2A 82.73(5) . . ?
Cs5 F7 Cs2A 77.11(5) . 2_565 ?
Cs5 F7 Cs2B 86.71(8) . . ?
Cs5 F7 Cs2B 73.37(8) . 2_565 ?
Cs5 F7 Cs3 92.77(5) . 29_566 ?
Al3 F7 Cs1A 94.01(8) . 29_566 ?
Al3 F7 Cs1B 97.17(8) . 29_566 ?
Al3 F7 Cs2A 106.34(9) . . ?
Al3 F7 Cs2A 93.93(8) . 2_565 ?
Al3 F7 Cs2B 96.99(10) . 2_565 ?
Al3 F7 Cs2B 102.31(10) . . ?
Al3 F7 Cs3 98.07(8) . 29_566 ?
Al3 F7 Cs5 166.32(11) . . ?
Cs1A F8 Cs1B 5.36(2) 18_666 18_666 ?
Cs1A F8 Cs2A 103.87(7) 18_666 . ?
Cs1A F8 Cs2B 99.60(9) 18_666 . ?
Cs1B F8 Cs2A 99.38(7) 18_666 . ?
Cs1B F8 Cs2B 94.97(9) 18_666 . ?
Cs2A F8 Cs2B 5.17(5) . . ?
Cs3 F8 Cs1A 84.01(6) . 18_666 ?
Cs3 F8 Cs1A 166.41(7) 29_566 18_666 ?
Cs3 F8 Cs1B 87.74(6) . 18_666 ?
Cs3 F8 Cs1B 164.03(7) 29_566 18_666 ?
Cs3 F8 Cs2A 165.27(7) . . ?
Cs3 F8 Cs2A 80.36(5) 29_566 . ?
Cs3 F8 Cs2B 164.10(8) . . ?
Cs3 F8 Cs2B 83.85(8) 29_566 . ?
Cs3 F8 Cs3 89.24(5) . 29_566 ?
Cs4 F8 Cs1A 79.91(5) . 18_666 ?
Cs4 F8 Cs1B 75.84(6) . 18_666 ?
Cs4 F8 Cs2A 77.03(5) . . ?
Cs4 F8 Cs2B 73.17(8) . . ?
Cs4 F8 Cs3 92.42(5) . . ?
Cs4 F8 Cs3 88.63(5) . 29_566 ?
Al3 F8 Cs1A 92.75(8) . 18_666 ?
Al3 F8 Cs1B 96.08(8) . 18_666 ?
Al3 F8 Cs2A 94.23(9) . . ?
Al3 F8 Cs2B 97.44(10) . . ?
Al3 F8 Cs3 99.86(8) . 29_566 ?
Al3 F8 Cs3 97.84(9) . . ?
Al3 F8 Cs4 166.72(11) . . ?
Cs1A F9 Cs4 82.6(2) 18_666 14 ?
Cs1A F9 Cs4 81.96(19) 18_666 . ?
Cs1A F9 Cs5 77.4(2) 18_666 2_565 ?
Cs1B F9 Cs1A 0.27(7) 18_666 18_666 ?
Cs1B F9 Cs4 82.7(3) 18_666 14 ?
Cs1B F9 Cs4 82.2(2) 18_666 . ?
Cs1B F9 Cs5 77.1(3) 18_666 2_565 ?
Cs4 F9 Cs4 124.1(3) . 14 ?
Cs4 F9 Cs5 114.9(3) . 2_565 ?
Cs4 F9 Cs5 113.4(3) 14 2_565 ?
Al4 F9 Cs1A 168.7(6) . 18_666 ?
Al4 F9 Cs1B 168.4(6) . 18_666 ?
Al4 F9 Cs4 104.3(4) . . ?
Al4 F9 Cs4 101.0(4) . 14 ?
Al4 F9 Cs5 91.4(4) . 2_565 ?
F9 F9 Cs1A 129.7(2) 14 18_666 ?
F9 F9 Cs1B 129.9(3) 14 18_666 ?
F9 F9 Cs4 77.9(6) 14 . ?
F9 F9 Cs4 72.0(7) 14 14 ?
F9 F9 Cs5 152.63(14) 14 2_565 ?
F9 F9 Al4 61.4(4) 14 . ?
F9 F9 F10B 100.8(7) 14 . ?
F10A F9 Cs1A 109.9(6) 11 18_666 ?
F10A F9 Cs1B 109.6(6) 11 18_666 ?
F10A F9 Cs4 165.3(6) 11 . ?
F10A F9 Cs4 67.6(5) 11 14 ?
F10A F9 Cs5 61.5(5) 11 2_565 ?
F10A F9 Al4 62.6(4) 11 . ?
F10A F9 F9 99.7(8) 11 14 ?
F10A F9 F10B 96.5(6) 11 . ?
F10B F9 Cs1A 114.7(6) . 18_666 ?
F10B F9 Cs1B 114.6(7) . 18_666 ?
F10B F9 Cs4 160.4(5) . 14 ?
F10B F9 Cs4 70.1(5) . . ?
F10B F9 Cs5 64.7(5) . 2_565 ?
F10B F9 Al4 60.3(4) . . ?
Cs1B F10A Cs1A 1.98(4) 20_666 20_666 ?
Cs2A F10A Cs1A 105.3(3) . 20_666 ?
Cs2A F10A Cs1B 107.3(3) . 20_666 ?
Cs2A F10A Cs4 82.4(2) . 8 ?
Cs2A F10A Cs5 83.1(3) . 2_565 ?
Cs2B F10A Cs1A 106.6(3) . 20_666 ?
Cs2B F10A Cs1B 108.6(3) . 20_666 ?
Cs2B F10A Cs2A 1.41(7) . . ?
Cs2B F10A Cs4 82.5(2) . 8 ?
Cs2B F10A Cs5 84.0(3) . 2_565 ?
Cs4 F10A Cs1A 72.6(4) 8 20_666 ?
Cs4 F10A Cs1B 72.9(4) 8 20_666 ?
Cs5 F10A Cs1A 70.5(3) 2_565 20_666 ?
Cs5 F10A Cs1B 71.0(3) 2_565 20_666 ?
Cs5 F10A Cs4 134.7(5) 2_565 8 ?
Al4 F10A Cs1A 106.8(8) . 20_666 ?
Al4 F10A Cs1B 104.8(8) . 20_666 ?
Al4 F10A Cs2A 147.9(10) . . ?
Al4 F10A Cs2B 146.6(10) . . ?
Al4 F10A Cs4 109.2(5) . 8 ?
Al4 F10A Cs5 105.7(4) . 2_565 ?
F9 F10A Cs1A 45.4(5) 11 20_666 ?
F9 F10A Cs1B 43.4(5) 11 20_666 ?
F9 F10A Cs2A 150.2(8) 11 . ?
F9 F10A Cs2B 151.4(8) 11 . ?
F9 F10A Cs4 82.6(7) 11 8 ?
F9 F10A Cs5 89.4(6) 11 2_565 ?
F9 F10A Al4 61.9(5) 11 . ?
F10B F10A Cs1A 156.5(14) . 20_666 ?
F10B F10A Cs1B 156.4(14) . 20_666 ?
F10B F10A Cs2A 77.0(12) . . ?
F10B F10A Cs2B 76.0(12) . . ?
F10B F10A Cs4 130.5(16) . 8 ?
F10B F10A Cs5 86.8(12) . 2_565 ?
F10B F10A Al4 72.8(7) . . ?
F10B F10A F9 131.5(10) . 11 ?
Cs1B F10B Cs4 174.0(2) 18_666 8 ?
Cs2A F10B Cs1B 102.1(3) . 18_666 ?
Cs2A F10B Cs4 81.66(17) . . ?
Cs2A F10B Cs4 72.0(4) . 8 ?
Cs2A F10B Cs5 82.5(2) . 2_565 ?
Cs2B F10B Cs1B 103.6(4) . 18_666 ?
Cs2B F10B Cs2A 1.42(8) . . ?
Cs2B F10B Cs4 82.15(19) . . ?
Cs2B F10B Cs4 70.6(4) . 8 ?
Cs2B F10B Cs5 83.1(2) . 2_565 ?
Cs4 F10B Cs1B 68.9(3) . 18_666 ?
Cs4 F10B Cs4 110.8(4) . 8 ?
Cs4 F10B Cs5 129.3(5) . 2_565 ?
Cs5 F10B Cs1B 68.0(3) 2_565 18_666 ?
Cs5 F10B Cs4 109.3(3) 2_565 8 ?
Al4 F10B Cs1B 100.0(6) . 18_666 ?
Al4 F10B Cs2A 157.6(9) . . ?
Al4 F10B Cs2B 156.2(10) . . ?
Al4 F10B Cs4 109.8(4) . . ?
Al4 F10B Cs4 85.7(6) . 8 ?
Al4 F10B Cs5 102.8(4) . 2_565 ?
F9 F10B Cs1B 39.5(5) . 18_666 ?
F9 F10B Cs2A 141.2(8) . . ?
F9 F10B Cs2B 142.6(8) . . ?
F9 F10B Cs4 78.3(6) . . ?
F9 F10B Cs4 146.4(5) . 8 ?
F9 F10B Cs5 85.1(6) . 2_565 ?
F9 F10B Al4 61.2(4) . . ?
F10A F10B Cs1B 141.3(14) . 18_666 ?
F10A F10B Cs2A 84.4(11) . . ?
F10A F10B Cs2B 83.4(11) . . ?
F10A F10B Cs4 38.5(13) . 8 ?
F10A F10B Cs4 149.2(16) . . ?
F10A F10B Cs5 75.3(10) . 2_565 ?
F10A F10B Al4 76.0(8) . . ?
F10A F10B F9 127.3(11) . . ?

loop_
_geom_bond_atom_site_label_1
_geom_bond_atom_site_label_2
_geom_bond_distance
_geom_bond_site_symmetry_2
_geom_bond_publ_flag
Cs1A Al3 3.7932(9) 29_566 ?
Cs1A F1 2.961(2) 18_666 ?
Cs1A F1 3.311(3) 2 ?
Cs1A F1 3.284(2) . ?
Cs1A F2 3.306(2) 17_666 ?
Cs1A F3 2.957(2) . ?
Cs1A F3 3.361(3) 17_666 ?
Cs1A F5 2.929(2) 29_566 ?
Cs1A F7 3.194(2) 29_566 ?
Cs1A F8 3.248(2) 30_556 ?
Cs1A F9 2.798(6) 30_556 ?
Cs1A F10A 3.70(2) 24_655 ?
Cs1B F1 3.262(3) . ?
Cs1B F1 3.287(3) 2 ?
Cs1B F1 3.159(3) 18_666 ?
Cs1B F2 3.301(3) 17_666 ?
Cs1B F3 3.146(3) . ?
Cs1B F3 3.346(3) 17_666 ?
Cs1B F5 3.144(3) 29_566 ?
Cs1B F7 3.202(3) 29_566 ?
Cs1B F8 3.251(3) 30_556 ?
Cs1B F9 2.494(6) 30_556 ?
Cs1B F10A 3.42(2) 24_655 ?
Cs1B F10B 3.565(18) 30_556 ?
Cs2A Al2 3.8134(5) . ?
Cs2A F2 3.315(2) 8 ?
Cs2A F2 2.964(2) 7 ?
Cs2A F3 3.285(2) 8 ?
Cs2A F4 3.256(3) . ?
Cs2A F4 3.277(3) 8 ?
Cs2A F6 2.8877(13) . ?
Cs2A F7 2.998(2) . ?
Cs2A F7 3.353(2) 2_565 ?
Cs2A F8 3.359(2) . ?
Cs2A F10A 2.954(13) . ?
Cs2A F10B 2.893(9) . ?
Cs2B Cs4 3.739(3) . ?
Cs2B F2 3.159(4) 7 ?
Cs2B F2 3.308(3) 8 ?
Cs2B F3 3.263(3) 8 ?
Cs2B F4 3.243(3) 8 ?
Cs2B F4 3.233(3) . ?
Cs2B F6 3.075(4) . ?
Cs2B F7 3.362(3) 2_565 ?
Cs2B F7 3.209(4) . ?
Cs2B F8 3.365(3) . ?
Cs2B F10A 2.659(14) . ?
Cs2B F10B 2.597(10) . ?
Cs3 F1 3.347(2) 18_666 ?
Cs3 F2 3.381(2) 17_666 ?
Cs3 F3 3.327(2) 18_666 ?
Cs3 F4 3.279(2) 29_566 ?
Cs3 F4 3.313(3) 18_666 ?
Cs3 F5 3.174(2) . ?
Cs3 F5 3.211(2) 2_565 ?
Cs3 F5 3.328(2) 29_566 ?
Cs3 F6 3.3080(4) 29_566 ?
Cs3 F7 3.280(2) 29_566 ?
Cs3 F8 3.165(2) . ?
Cs3 F8 3.245(2) 29_566 ?
Cs4 F1 2.8913(18) 18_666 ?
Cs4 F3 2.8881(19) . ?
Cs4 F4 2.8281(19) . ?
Cs4 F5 3.2953(18) 29_566 ?
Cs4 F8 2.8735(18) . ?
Cs4 F9 3.285(12) 14 ?
Cs4 F9 3.196(10) . ?
Cs4 F10A 3.063(11) 8 ?
Cs4 F10B 3.745(18) 8 ?
Cs4 F10B 3.068(9) . ?
Cs5 F2 2.8740(18) 7 ?
Cs5 F2 2.8740(18) 13_455 ?
Cs5 F6 3.546(3) . ?
Cs5 F7 2.9455(18) 11_455 ?
Cs5 F7 2.9454(18) . ?
Cs5 F9 3.393(11) 2_565 ?
Cs5 F9 3.393(11) 12_465 ?
Cs5 F10A 2.984(9) 2_565 ?
Cs5 F10A 2.984(9) 12_465 ?
Cs5 F10B 3.079(11) 12_465 ?
Cs5 F10B 3.079(11) 2_565 ?
Al1 F1 1.8133(19) . ?
Al1 F1 1.8133(19) 2 ?
Al1 F2 1.8140(19) . ?
Al1 F2 1.8140(19) 2 ?
Al1 F3 1.8110(19) . ?
Al1 F3 1.8110(19) 2 ?
Al2 F4 1.8046(19) 11_455 ?
Al2 F4 1.8045(19) . ?
Al2 F4 1.8046(19) 8 ?
Al2 F4 1.8046(19) 14_455 ?
Al2 F6 1.835(3) . ?
Al2 F6 1.835(3) 14_455 ?
Al3 F5 1.8166(19) . ?
Al3 F5 1.8164(19) 2_565 ?
Al3 F7 1.8351(19) 2_565 ?
Al3 F7 1.8352(19) . ?
Al3 F8 1.8091(18) . ?
Al3 F8 1.8091(18) 2_565 ?
Al4 F9 1.761(5) . ?
Al4 F9 1.761(5) 11 ?
Al4 F9 1.761(5) 8 ?
Al4 F9 1.761(5) 14 ?
Al4 F10A 1.772(7) . ?
Al4 F10A 1.772(7) 14 ?
Al4 F10A 1.772(8) 11 ?
Al4 F10A 1.772(8) 8 ?
Al4 F10B 1.745(7) 14 ?
Al4 F10B 1.745(7) 8 ?
Al4 F10B 1.745(7) . ?
Al4 F10B 1.745(7) 11 ?
F9 F9 1.68(2) 14 ?
F9 F10A 1.646(19) 11 ?
F9 F10B 1.713(17) . ?
F10A F10B 0.944(19) . ?
